data_7017804
loop_
_publ_author_name
'Hevia, Eva'
'Kennedy, Alan R.'
'McCall, Matthew D.'

_publ_section_title
;
 Assessing the reactivity of sodium zincate [(TMEDA)Na(TMP)Zn(t)Bu2]
 towards benzoylferrocene: deprotonative metalation vs. alkylation
 reactions.
;
_journal_issue 1
_journal_name_full 'Dalton transactions (Cambridge, England : 2003)'
_journal_page_first 98
_journal_page_last 103
_journal_paper_doi 10.1039/c1dt11465d
_journal_volume 41
_journal_year 2012
_chemical_formula_moiety 'C43 H64 Fe N3 Na O Zn'
_chemical_formula_sum 'C43 H64 Fe N3 Na O Zn'
_chemical_formula_weight 783.18
_chemical_name_systematic
;
?
;
_space_group_IT_number 2
_symmetry_cell_setting triclinic
_symmetry_space_group_name_Hall '-P 1'
_symmetry_space_group_name_H-M 'P -1'
_atom_sites_solution_hydrogens geom
_atom_sites_solution_primary direct
_atom_sites_solution_secondary difmap
_audit_creation_method SHELXL-97
_cell_angle_alpha 102.227(5)
_cell_angle_beta 111.723(5)
_cell_angle_gamma 100.148(6)
_cell_formula_units_Z 2
_cell_length_a 11.0692(8)
_cell_length_b 14.4319(10)
_cell_length_c 14.6345(7)
_cell_measurement_reflns_used 8682
_cell_measurement_temperature 123(2)
_cell_measurement_theta_max 29.0423
_cell_measurement_theta_min 2.8688
_cell_volume 2037.4(3)
_computing_cell_refinement
;
CrysAlisPro, Agilent Technologies,
Version 1.171.34.46 (release 25-11-2010 CrysAlis171 .NET)
(compiled Nov 25 2010,17:55:46)
;
_computing_data_collection
;
CrysAlisPro, Agilent Technologies,
Version 1.171.34.46 (release 25-11-2010 CrysAlis171 .NET)
(compiled Nov 25 2010,17:55:46)
;
_computing_data_reduction
;
CrysAlisPro, Agilent Technologies,
Version 1.171.34.46 (release 25-11-2010 CrysAlis171 .NET)
(compiled Nov 25 2010,17:55:46)
;
_computing_structure_refinement 'SHELXL-97 (Sheldrick, 1997)'
_diffrn_ambient_temperature 123(2)
_diffrn_measured_fraction_theta_full 0.988
_diffrn_measured_fraction_theta_max 0.968
_diffrn_measurement_device_type 'Xcalibur, Sapphire3, Gemini'
_diffrn_radiation_monochromator graphite
_diffrn_radiation_source 'fine-focus sealed tube'
_diffrn_radiation_type MoK\a
_diffrn_radiation_wavelength 0.71073
_diffrn_reflns_av_R_equivalents 0.0562
_diffrn_reflns_av_sigmaI/netI 0.0747
_diffrn_reflns_limit_h_max 13
_diffrn_reflns_limit_h_min -14
_diffrn_reflns_limit_k_max 18
_diffrn_reflns_limit_k_min -18
_diffrn_reflns_limit_l_max 18
_diffrn_reflns_limit_l_min -18
_diffrn_reflns_number 20067
_diffrn_reflns_theta_full 26.00
_diffrn_reflns_theta_max 27.00
_diffrn_reflns_theta_min 2.87
_exptl_absorpt_coefficient_mu 0.991
_exptl_absorpt_correction_T_max 1.00000
_exptl_absorpt_correction_T_min 0.48981
_exptl_absorpt_correction_type multi-scan
_exptl_absorpt_process_details
;
CrysAlisPro, Agilent Technologies,
Version 1.171.34.46 (release 25-11-2010 CrysAlis171 .NET)
(compiled Nov 25 2010,17:55:46)
Empirical absorption correction using spherical harmonics,
implemented in SCALE3 ABSPACK scaling algorithm.
;
_exptl_crystal_colour Orange
_exptl_crystal_density_diffrn 1.277
_exptl_crystal_density_method 'not measured'
_exptl_crystal_description Cubic
_exptl_crystal_F_000 836
_exptl_crystal_size_max 0.1
_exptl_crystal_size_mid 0.1
_exptl_crystal_size_min 0.1
_refine_diff_density_max 0.748
_refine_diff_density_min -0.814
_refine_diff_density_rms 0.083
_refine_ls_extinction_method none
_refine_ls_goodness_of_fit_ref 1.027
_refine_ls_hydrogen_treatment constr
_refine_ls_matrix_type full
_refine_ls_number_parameters 486
_refine_ls_number_reflns 8608
_refine_ls_number_restraints 14
_refine_ls_restrained_S_all 1.028
_refine_ls_R_factor_all 0.0641
_refine_ls_R_factor_gt 0.0430
_refine_ls_shift/su_max 0.000
_refine_ls_shift/su_mean 0.000
_refine_ls_structure_factor_coef Fsqd
_refine_ls_weighting_details 'calc w=1/[\s^2^(Fo^2^)+(0.0450P)^2^+0.0000P] where P=(Fo^2^+2Fc^2^)/3'
_refine_ls_weighting_scheme calc
_refine_ls_wR_factor_gt 0.0948
_refine_ls_wR_factor_ref 0.1091
_reflns_number_gt 6559
_reflns_number_total 8608
_reflns_threshold_expression I>2sigma(I)
_cod_data_source_file c1dt11465d.txt
_cod_data_source_block mm9
_cod_original_cell_volume 2037.4(2)
_cod_database_code 7017804

loop_
_symmetry_equiv_pos_as_xyz
'x, y, z'
'-x, -y, -z'

loop_
_atom_site_label
_atom_site_type_symbol
_atom_site_fract_x
_atom_site_fract_y
_atom_site_fract_z
_atom_site_U_iso_or_equiv
_atom_site_adp_type
_atom_site_occupancy
_atom_site_symmetry_multiplicity
_atom_site_calc_flag
_atom_site_refinement_flags
_atom_site_disorder_assembly
_atom_site_disorder_group
Zn1 Zn 0.28012(3) 0.14518(2) 0.00489(2) 0.01703(9) Uani 1 1 d . . .
O1 O 0.19486(16) 0.25410(12) 0.01873(12) 0.0176(4) Uani 1 1 d . . .
Fe1 Fe 0.41686(3) 0.21964(3) 0.27430(3) 0.01825(10) Uani 1 1 d . . .
Na3 Na 0.14002(10) 0.24600(8) -0.14552(7) 0.0216(2) Uani 1 1 d . A .
N1 N 0.2975(2) 0.13513(15) -0.12242(15) 0.0174(5) Uani 1 1 d . . .
N3 N 0.1422(2) 0.39701(17) -0.20212(17) 0.0276(5) Uani 1 1 d D . .
N2 N -0.0933(2) 0.20089(17) -0.30718(17) 0.0277(5) Uani 1 1 d D . .
C1 C 0.2215(2) 0.20526(18) 0.16971(18) 0.0158(5) Uani 1 1 d . . .
C2 C 0.2267(2) 0.19863(19) 0.26781(19) 0.0195(6) Uani 1 1 d . . .
H2 H 0.2006 0.2409 0.3118 0.023 Uiso 1 1 calc R . .
C3 C 0.2776(3) 0.1178(2) 0.28722(19) 0.0215(6) Uani 1 1 d . . .
H3 H 0.2903 0.0960 0.3461 0.026 Uiso 1 1 calc R . .
C4 C 0.3065(2) 0.07519(19) 0.20385(18) 0.0195(6) Uani 1 1 d . . .
H4 H 0.3429 0.0205 0.1981 0.023 Uiso 1 1 calc R . .
C5 C 0.2718(2) 0.12801(18) 0.12965(18) 0.0174(5) Uani 1 1 d . . .
C6 C 0.5951(3) 0.2683(2) 0.2639(2) 0.0293(7) Uani 1 1 d . . .
H6 H 0.6126 0.2491 0.2049 0.035 Uiso 1 1 calc R . .
C7 C 0.6153(3) 0.2216(2) 0.3418(2) 0.0278(6) Uani 1 1 d . . .
H7 H 0.6486 0.1654 0.3444 0.033 Uiso 1 1 calc R . .
C8 C 0.5771(3) 0.2737(2) 0.4160(2) 0.0294(7) Uani 1 1 d . . .
H8 H 0.5808 0.2586 0.4769 0.035 Uiso 1 1 calc R . .
C9 C 0.5327(3) 0.3519(2) 0.3828(2) 0.0310(7) Uani 1 1 d . . .
H9 H 0.5007 0.3983 0.4173 0.037 Uiso 1 1 calc R . .
C10 C 0.5443(3) 0.3487(2) 0.2891(2) 0.0313(7) Uani 1 1 d . . .
H10 H 0.5219 0.3929 0.2499 0.038 Uiso 1 1 calc R . .
C11 C 0.2300(3) 0.03652(19) -0.19956(19) 0.0202(6) Uani 1 1 d . . .
C12 C 0.2310(3) 0.0404(2) -0.30309(19) 0.0253(6) Uani 1 1 d . . .
H12A H 0.1723 0.0810 -0.3319 0.030 Uiso 1 1 calc R . .
H12B H 0.1931 -0.0273 -0.3522 0.030 Uiso 1 1 calc R . .
C13 C 0.3745(3) 0.0839(2) -0.2922(2) 0.0266(6) Uani 1 1 d . . .
H13A H 0.4319 0.0404 -0.2697 0.032 Uiso 1 1 calc R . .
H13B H 0.3707 0.0888 -0.3597 0.032 Uiso 1 1 calc R . .
C14 C 0.4350(3) 0.1863(2) -0.2129(2) 0.0270(6) Uani 1 1 d . . .
H14A H 0.3820 0.2309 -0.2396 0.032 Uiso 1 1 calc R . .
H14B H 0.5290 0.2131 -0.2034 0.032 Uiso 1 1 calc R . .
C15 C 0.4359(3) 0.1850(2) -0.1080(2) 0.0222(6) Uani 1 1 d . . .
C16 C 0.5477(3) 0.1415(2) -0.0508(2) 0.0322(7) Uani 1 1 d . . .
H16A H 0.5420 0.1355 0.0131 0.048 Uiso 1 1 calc R . .
H16B H 0.6365 0.1851 -0.0341 0.048 Uiso 1 1 calc R . .
H16C H 0.5360 0.0761 -0.0948 0.048 Uiso 1 1 calc R . .
C17 C 0.4715(3) 0.2918(2) -0.0419(2) 0.0294(7) Uani 1 1 d . . .
H17A H 0.4073 0.3245 -0.0788 0.044 Uiso 1 1 calc R . .
H17B H 0.5635 0.3269 -0.0283 0.044 Uiso 1 1 calc R . .
H17C H 0.4663 0.2925 0.0236 0.044 Uiso 1 1 calc R . .
C18 C 0.0825(3) 0.0102(2) -0.2134(2) 0.0231(6) Uani 1 1 d . . .
H18A H 0.0803 0.0061 -0.1480 0.035 Uiso 1 1 calc R . .
H18B H 0.0320 -0.0535 -0.2667 0.035 Uiso 1 1 calc R . .
H18C H 0.0410 0.0614 -0.2342 0.035 Uiso 1 1 calc R . .
C19 C 0.2874(3) -0.0474(2) -0.1680(2) 0.0263(6) Uani 1 1 d . . .
H19A H 0.3772 -0.0391 -0.1680 0.039 Uiso 1 1 calc R . .
H19B H 0.2267 -0.1112 -0.2172 0.039 Uiso 1 1 calc R . .
H19C H 0.2949 -0.0453 -0.0987 0.039 Uiso 1 1 calc R . .
C20 C 0.1668(2) 0.27316(19) 0.10552(18) 0.0175(5) Uani 1 1 d . . .
C21 C 0.0060(2) 0.24680(19) 0.06509(18) 0.0179(5) Uani 1 1 d . . .
C22 C -0.0436(3) 0.2619(2) 0.15044(19) 0.0227(6) Uani 1 1 d . . .
H22A H -0.1428 0.2446 0.1194 0.034 Uiso 1 1 calc R . .
H22B H -0.0065 0.3312 0.1932 0.034 Uiso 1 1 calc R . .
H22C H -0.0131 0.2195 0.1934 0.034 Uiso 1 1 calc R . .
C23 C -0.0472(3) 0.3133(2) -0.00145(19) 0.0231(6) Uani 1 1 d . . .
H23A H -0.1463 0.2953 -0.0298 0.035 Uiso 1 1 calc R . .
H23B H -0.0191 0.3042 -0.0581 0.035 Uiso 1 1 calc R . .
H23C H -0.0099 0.3826 0.0414 0.035 Uiso 1 1 calc R . .
C24 C -0.0568(3) 0.1392(2) -0.0014(2) 0.0246(6) Uani 1 1 d . . .
H24A H -0.0192 0.0967 0.0389 0.037 Uiso 1 1 calc R . .
H24B H -0.0364 0.1296 -0.0619 0.037 Uiso 1 1 calc R . .
H24C H -0.1552 0.1220 -0.0241 0.037 Uiso 1 1 calc R . .
C25 C 0.2326(2) 0.38300(19) 0.16760(19) 0.0178(5) Uani 1 1 d . . .
C26 C 0.2871(3) 0.44674(19) 0.1247(2) 0.0239(6) Uani 1 1 d . . .
H26 H 0.2855 0.4207 0.0588 0.029 Uiso 1 1 calc R . .
C27 C 0.3436(3) 0.5466(2) 0.1749(2) 0.0329(7) Uani 1 1 d . . .
H27 H 0.3798 0.5879 0.1431 0.040 Uiso 1 1 calc R . .
C28 C 0.3481(3) 0.5872(2) 0.2705(2) 0.0301(7) Uani 1 1 d . . .
H28 H 0.3850 0.6562 0.3044 0.036 Uiso 1 1 calc R . .
C29 C 0.2970(3) 0.5245(2) 0.3163(2) 0.0265(6) Uani 1 1 d . . .
H29 H 0.3015 0.5507 0.3831 0.032 Uiso 1 1 calc R . .
C30 C 0.2401(3) 0.42503(19) 0.26544(19) 0.0209(6) Uani 1 1 d . . .
H30 H 0.2051 0.3838 0.2978 0.025 Uiso 1 1 calc R . .
C39 C 0.1984(3) 0.4029(2) 0.5008(2) 0.0309(7) Uani 1 1 d . . .
H39 H 0.2141 0.4713 0.5068 0.037 Uiso 1 1 calc R . .
C41 C 0.1559(3) 0.2060(2) 0.4875(2) 0.0380(8) Uani 1 1 d . . .
H41 H 0.1405 0.1381 0.4834 0.046 Uiso 1 1 calc R . .
C37 C 0.0662(3) 0.3404(2) 0.4470(2) 0.0300(7) Uani 1 1 d . . .
C42 C 0.2853(3) 0.2682(3) 0.5391(2) 0.0377(8) Uani 1 1 d . . .
H42 H 0.3596 0.2436 0.5702 0.045 Uiso 1 1 calc R . .
C40 C 0.0483(3) 0.2414(2) 0.4419(2) 0.0332(7) Uani 1 1 d . . .
H40 H -0.0403 0.1970 0.4061 0.040 Uiso 1 1 calc R . .
C43 C 0.3062(3) 0.3672(2) 0.5451(2) 0.0373(8) Uani 1 1 d . . .
H43 H 0.3954 0.4108 0.5799 0.045 Uiso 1 1 calc R . .
C38 C -0.0518(3) 0.3788(3) 0.3995(2) 0.0415(8) Uani 1 1 d . . .
H38A H -0.1062 0.3381 0.3275 0.062 Uiso 1 1 calc R . .
H38B H -0.0187 0.4473 0.4018 0.062 Uiso 1 1 calc R . .
H38C H -0.1078 0.3762 0.4380 0.062 Uiso 1 1 calc R . .
C33 C -0.1026(10) 0.1346(4) -0.4019(6) 0.0335(14) Uani 0.816(4) 1 d PD A 1
H33A H -0.1059 0.0683 -0.3949 0.050 Uiso 0.816(4) 1 calc PR A 1
H33B H -0.0231 0.1593 -0.4138 0.050 Uiso 0.816(4) 1 calc PR A 1
H33C H -0.1849 0.1319 -0.4604 0.050 Uiso 0.816(4) 1 calc PR A 1
C34 C -0.2091(7) 0.1590(4) -0.2887(6) 0.0387(15) Uani 0.816(4) 1 d PD A 1
H34A H -0.2933 0.1518 -0.3479 0.058 Uiso 0.816(4) 1 calc PR A 1
H34B H -0.2062 0.2030 -0.2264 0.058 Uiso 0.816(4) 1 calc PR A 1
H34C H -0.2055 0.0941 -0.2793 0.058 Uiso 0.816(4) 1 calc PR A 1
C31 C -0.0955(8) 0.2993(4) -0.3192(4) 0.0411(16) Uani 0.816(4) 1 d PD A 1
H31A H -0.1195 0.3360 -0.2662 0.049 Uiso 0.816(4) 1 calc PR A 1
H31B H -0.1673 0.2913 -0.3877 0.049 Uiso 0.816(4) 1 calc PR A 1
C35 C 0.2714(4) 0.4403(3) -0.2065(4) 0.0396(11) Uani 0.816(4) 1 d PD A 1
H35A H 0.2924 0.3896 -0.2495 0.059 Uiso 0.816(4) 1 calc PR A 1
H35B H 0.3446 0.4651 -0.1366 0.059 Uiso 0.816(4) 1 calc PR A 1
H35C H 0.2623 0.4949 -0.2362 0.059 Uiso 0.816(4) 1 calc PR A 1
C32 C 0.0359(4) 0.3595(3) -0.3097(3) 0.0357(10) Uani 0.816(4) 1 d PD A 1
H32A H 0.0686 0.3185 -0.3536 0.043 Uiso 0.816(4) 1 calc PR A 1
H32B H 0.0202 0.4163 -0.3358 0.043 Uiso 0.816(4) 1 calc PR A 1
C36 C 0.1122(5) 0.4749(3) -0.1404(3) 0.0378(11) Uani 0.816(4) 1 d PD A 1
H36A H 0.1846 0.4999 -0.0701 0.057 Uiso 0.816(4) 1 calc PR A 1
H36B H 0.0258 0.4485 -0.1381 0.057 Uiso 0.816(4) 1 calc PR A 1
H36C H 0.1059 0.5289 -0.1713 0.057 Uiso 0.816(4) 1 calc PR A 1
C36A C 0.194(2) 0.4891(12) -0.1101(13) 0.0378(11) Uani 0.184(4) 1 d PD A 2
H36D H 0.2902 0.4981 -0.0670 0.057 Uiso 0.184(4) 1 calc PR A 2
H36E H 0.1421 0.4817 -0.0695 0.057 Uiso 0.184(4) 1 calc PR A 2
H36F H 0.1846 0.5467 -0.1345 0.057 Uiso 0.184(4) 1 calc PR A 2
C35A C 0.218(2) 0.4040(15) -0.2603(16) 0.0396(11) Uani 0.184(4) 1 d PD A 2
H35D H 0.1751 0.3487 -0.3242 0.059 Uiso 0.184(4) 1 calc PR A 2
H35E H 0.3102 0.4018 -0.2201 0.059 Uiso 0.184(4) 1 calc PR A 2
H35F H 0.2221 0.4664 -0.2770 0.059 Uiso 0.184(4) 1 calc PR A 2
C32A C -0.0057(14) 0.3870(12) -0.2603(12) 0.0357(10) Uani 0.184(4) 1 d PD A 2
H32C H -0.0138 0.4410 -0.2922 0.043 Uiso 0.184(4) 1 calc PR A 2
H32D H -0.0463 0.3964 -0.2103 0.043 Uiso 0.184(4) 1 calc PR A 2
C31A C -0.088(4) 0.2894(14) -0.3443(19) 0.0411(16) Uani 0.184(4) 1 d PD A 2
H31C H -0.1818 0.2927 -0.3801 0.049 Uiso 0.184(4) 1 calc PR A 2
H31D H -0.0494 0.2807 -0.3956 0.049 Uiso 0.184(4) 1 calc PR A 2
C33A C -0.118(5) 0.115(2) -0.394(3) 0.0335(14) Uani 0.184(4) 1 d PD A 2
H33D H -0.1208 0.0558 -0.3720 0.050 Uiso 0.184(4) 1 calc PR A 2
H33E H -0.0448 0.1268 -0.4163 0.050 Uiso 0.184(4) 1 calc PR A 2
H33F H -0.2047 0.1068 -0.4515 0.050 Uiso 0.184(4) 1 calc PR A 2
C34A C -0.208(3) 0.191(2) -0.277(3) 0.0387(15) Uani 0.184(4) 1 d PD A 2
H34D H -0.2925 0.1815 -0.3376 0.058 Uiso 0.184(4) 1 calc PR A 2
H34E H -0.1924 0.2513 -0.2233 0.058 Uiso 0.184(4) 1 calc PR A 2
H34F H -0.2159 0.1343 -0.2510 0.058 Uiso 0.184(4) 1 calc PR A 2

loop_
_atom_site_aniso_label
_atom_site_aniso_U_11
_atom_site_aniso_U_22
_atom_site_aniso_U_33
_atom_site_aniso_U_23
_atom_site_aniso_U_13
_atom_site_aniso_U_12
Zn1 0.01873(16) 0.01951(17) 0.01428(16) 0.00485(13) 0.00811(12) 0.00661(13)
O1 0.0203(9) 0.0211(10) 0.0162(9) 0.0062(8) 0.0111(7) 0.0088(8)
Fe1 0.0170(2) 0.0205(2) 0.01452(19) 0.00422(16) 0.00461(15) 0.00458(16)
Na3 0.0268(6) 0.0251(6) 0.0179(5) 0.0102(5) 0.0106(4) 0.0122(5)
N1 0.0191(11) 0.0185(11) 0.0153(10) 0.0042(9) 0.0087(9) 0.0051(9)
N3 0.0370(14) 0.0247(13) 0.0253(13) 0.0092(11) 0.0149(11) 0.0127(11)
N2 0.0271(13) 0.0295(14) 0.0238(12) 0.0074(11) 0.0074(10) 0.0096(11)
C1 0.0132(12) 0.0171(13) 0.0163(12) 0.0052(11) 0.0059(10) 0.0031(10)
C2 0.0177(13) 0.0234(14) 0.0166(13) 0.0047(11) 0.0074(10) 0.0049(11)
C3 0.0225(14) 0.0237(15) 0.0180(13) 0.0098(12) 0.0074(11) 0.0039(12)
C4 0.0231(14) 0.0168(13) 0.0176(13) 0.0064(11) 0.0068(11) 0.0060(11)
C5 0.0164(13) 0.0157(13) 0.0176(13) 0.0025(11) 0.0062(10) 0.0036(10)
C6 0.0173(14) 0.0383(18) 0.0259(15) 0.0084(14) 0.0061(12) 0.0013(13)
C7 0.0193(14) 0.0295(16) 0.0271(15) 0.0066(13) 0.0023(12) 0.0081(12)
C8 0.0226(15) 0.0380(18) 0.0169(14) 0.0044(13) 0.0004(11) 0.0058(13)
C9 0.0202(15) 0.0272(16) 0.0289(16) -0.0030(13) 0.0006(12) 0.0027(12)
C10 0.0173(14) 0.0284(16) 0.0391(18) 0.0130(14) 0.0035(13) 0.0003(12)
C11 0.0235(14) 0.0209(14) 0.0180(13) 0.0043(11) 0.0114(11) 0.0068(11)
C12 0.0327(16) 0.0268(15) 0.0172(13) 0.0060(12) 0.0117(12) 0.0086(13)
C13 0.0347(16) 0.0340(17) 0.0215(14) 0.0127(13) 0.0192(12) 0.0132(13)
C14 0.0285(15) 0.0317(16) 0.0266(15) 0.0118(13) 0.0173(13) 0.0066(13)
C15 0.0207(14) 0.0248(15) 0.0218(14) 0.0054(12) 0.0112(11) 0.0051(12)
C16 0.0193(14) 0.0465(19) 0.0294(16) 0.0119(15) 0.0079(12) 0.0106(14)
C17 0.0257(15) 0.0309(17) 0.0283(15) 0.0040(13) 0.0138(12) 0.0010(13)
C18 0.0231(14) 0.0224(15) 0.0211(14) 0.0045(12) 0.0089(11) 0.0035(12)
C19 0.0343(16) 0.0229(15) 0.0278(15) 0.0104(13) 0.0162(13) 0.0120(13)
C20 0.0191(13) 0.0197(13) 0.0151(12) 0.0040(11) 0.0098(10) 0.0048(11)
C21 0.0189(13) 0.0211(14) 0.0161(13) 0.0073(11) 0.0084(10) 0.0072(11)
C22 0.0174(13) 0.0301(16) 0.0206(14) 0.0074(12) 0.0089(11) 0.0050(12)
C23 0.0200(14) 0.0304(16) 0.0204(14) 0.0066(12) 0.0095(11) 0.0101(12)
C24 0.0193(14) 0.0243(15) 0.0252(15) 0.0034(12) 0.0074(11) 0.0035(12)
C25 0.0152(12) 0.0198(14) 0.0185(13) 0.0068(11) 0.0055(10) 0.0075(11)
C26 0.0277(15) 0.0208(14) 0.0240(14) 0.0062(12) 0.0125(12) 0.0062(12)
C27 0.0345(17) 0.0252(16) 0.0408(18) 0.0137(14) 0.0177(14) 0.0043(13)
C28 0.0272(16) 0.0187(15) 0.0355(17) 0.0020(13) 0.0078(13) 0.0048(12)
C29 0.0278(15) 0.0255(15) 0.0193(14) 0.0025(12) 0.0041(12) 0.0098(12)
C30 0.0230(14) 0.0199(14) 0.0200(13) 0.0052(12) 0.0092(11) 0.0072(11)
C39 0.0320(17) 0.0327(17) 0.0276(16) 0.0101(14) 0.0140(13) 0.0038(14)
C41 0.061(2) 0.0342(18) 0.0298(17) 0.0105(15) 0.0304(16) 0.0129(17)
C37 0.0338(17) 0.0397(18) 0.0171(14) 0.0067(13) 0.0147(12) 0.0054(14)
C42 0.045(2) 0.048(2) 0.0257(16) 0.0133(16) 0.0167(14) 0.0202(17)
C40 0.0383(18) 0.0313(17) 0.0245(15) 0.0002(14) 0.0180(14) -0.0040(14)
C43 0.0352(18) 0.041(2) 0.0308(17) 0.0107(15) 0.0112(14) 0.0058(15)
C38 0.0324(18) 0.055(2) 0.0331(17) 0.0097(16) 0.0129(14) 0.0102(16)
C33 0.043(3) 0.036(3) 0.027(2) 0.016(2) 0.0156(16) 0.018(3)
C34 0.0309(18) 0.053(4) 0.026(3) 0.004(4) 0.0094(17) 0.011(3)
C31 0.044(2) 0.035(2) 0.035(3) 0.010(2) 0.002(3) 0.0225(19)
C35 0.047(3) 0.030(3) 0.050(3) 0.016(2) 0.027(2) 0.012(2)
C32 0.055(3) 0.031(2) 0.023(2) 0.0154(17) 0.0144(17) 0.0146(18)
C36 0.059(3) 0.029(2) 0.035(2) 0.0120(19) 0.025(2) 0.021(2)
C36A 0.059(3) 0.029(2) 0.035(2) 0.0120(19) 0.025(2) 0.021(2)
C35A 0.047(3) 0.030(3) 0.050(3) 0.016(2) 0.027(2) 0.012(2)
C32A 0.055(3) 0.031(2) 0.023(2) 0.0154(17) 0.0144(17) 0.0146(18)
C31A 0.044(2) 0.035(2) 0.035(3) 0.010(2) 0.002(3) 0.0225(19)
C33A 0.043(3) 0.036(3) 0.027(2) 0.016(2) 0.0156(16) 0.018(3)
C34A 0.0309(18) 0.053(4) 0.026(3) 0.004(4) 0.0094(17) 0.011(3)

loop_
_atom_type_symbol
_atom_type_description
_atom_type_scat_dispersion_real
_atom_type_scat_dispersion_imag
_atom_type_scat_source
Na Na 0.0362 0.0249 'International Tables Vol C Tables 4.2.6.8 and 6.1.1.4'
Zn Zn 0.2839 1.4301 'International Tables Vol C Tables 4.2.6.8 and 6.1.1.4'
Fe Fe 0.3463 0.8444 'International Tables Vol C Tables 4.2.6.8 and 6.1.1.4'
C C 0.0033 0.0016 'International Tables Vol C Tables 4.2.6.8 and 6.1.1.4'
H H 0.0000 0.0000 'International Tables Vol C Tables 4.2.6.8 and 6.1.1.4'
N N 0.0061 0.0033 'International Tables Vol C Tables 4.2.6.8 and 6.1.1.4'
O O 0.0106 0.0060 'International Tables Vol C Tables 4.2.6.8 and 6.1.1.4'

loop_
_geom_angle_atom_site_label_1
_geom_angle_atom_site_label_2
_geom_angle_atom_site_label_3
_geom_angle
N1 Zn1 C5 167.47(10)
N1 Zn1 O1 103.71(8)
C5 Zn1 O1 88.52(9)
N1 Zn1 Na3 57.48(7)
C5 Zn1 Na3 133.63(8)
O1 Zn1 Na3 47.80(5)
C20 O1 Zn1 114.41(14)
C20 O1 Na3 149.98(15)
Zn1 O1 Na3 90.81(7)
C3 Fe1 C2 40.88(10)
C3 Fe1 C9 125.46(11)
C2 Fe1 C9 107.23(11)
C3 Fe1 C8 106.08(11)
C2 Fe1 C8 118.11(11)
C9 Fe1 C8 40.60(11)
C3 Fe1 C4 40.79(10)
C2 Fe1 C4 68.69(11)
C9 Fe1 C4 162.96(11)
C8 Fe1 C4 125.44(11)
C3 Fe1 C7 118.10(11)
C2 Fe1 C7 152.57(11)
C9 Fe1 C7 68.47(12)
C8 Fe1 C7 40.86(11)
C4 Fe1 C7 107.07(11)
C3 Fe1 C10 163.91(12)
C2 Fe1 C10 127.23(12)
C9 Fe1 C10 40.59(11)
C8 Fe1 C10 68.19(11)
C4 Fe1 C10 154.68(12)
C7 Fe1 C10 68.12(12)
C3 Fe1 C6 153.16(12)
C2 Fe1 C6 165.27(11)
C9 Fe1 C6 68.27(12)
C8 Fe1 C6 68.28(11)
C4 Fe1 C6 119.76(12)
C7 Fe1 C6 40.43(11)
C10 Fe1 C6 40.43(12)
C3 Fe1 C1 68.52(10)
C2 Fe1 C1 40.94(9)
C9 Fe1 C1 120.33(11)
C8 Fe1 C1 153.73(11)
C4 Fe1 C1 68.18(10)
C7 Fe1 C1 164.70(10)
C10 Fe1 C1 109.54(10)
C6 Fe1 C1 128.08(10)
C3 Fe1 C5 68.62(10)
C2 Fe1 C5 68.80(10)
C9 Fe1 C5 155.00(11)
C8 Fe1 C5 163.54(12)
C4 Fe1 C5 40.60(9)
C7 Fe1 C5 126.60(11)
C10 Fe1 C5 121.02(11)
C6 Fe1 C5 108.97(11)
C1 Fe1 C5 40.51(10)
O1 Na3 N3 121.38(8)
O1 Na3 N1 79.84(7)
N3 Na3 N1 132.61(8)
O1 Na3 N2 133.03(8)
N3 Na3 N2 75.14(8)
N1 Na3 N2 123.44(8)
O1 Na3 Zn1 41.39(5)
N3 Na3 Zn1 148.45(7)
N1 Na3 Zn1 39.48(5)
N2 Na3 Zn1 136.39(6)
C11 N1 C15 116.9(2)
C11 N1 Zn1 114.24(14)
C15 N1 Zn1 113.55(15)
C11 N1 Na3 111.22(15)
C15 N1 Na3 113.20(15)
Zn1 N1 Na3 83.03(8)
C35A N3 C36 129.4(9)
C35A N3 C32 77.4(9)
C36 N3 C32 110.7(3)
C36 N3 C35 108.0(3)
C32 N3 C35 107.1(3)
C35A N3 C32A 114.4(11)
C36 N3 C32A 74.0(7)
C35 N3 C32A 137.1(7)
C35A N3 C36A 110.8(11)
C32 N3 C36A 137.8(8)
C35 N3 C36A 82.0(8)
C32A N3 C36A 105.4(11)
C35A N3 Na3 111.8(8)
C36 N3 Na3 114.3(2)
C32 N3 Na3 103.09(18)
C35 N3 Na3 113.5(2)
C32A N3 Na3 103.2(6)
C36A N3 Na3 110.8(7)
C34 N2 C33 108.0(4)
C34 N2 C31 110.2(4)
C33 N2 C31 109.7(4)
C34 N2 C33A 96.0(16)
C31 N2 C33A 122.1(17)
C33 N2 C34A 121.8(15)
C31 N2 C34A 93.8(13)
C33A N2 C34A 111(2)
C34 N2 C31A 120.5(18)
C33 N2 C31A 94.4(12)
C33A N2 C31A 107.3(19)
C34A N2 C31A 106(2)
C34 N2 Na3 113.2(3)
C33 N2 Na3 115.1(5)
C31 N2 Na3 100.3(3)
C33A N2 Na3 116(2)
C34A N2 Na3 111.4(17)
C31A N2 Na3 104.6(13)
C2 C1 C5 107.9(2)
C2 C1 C20 131.5(2)
C5 C1 C20 120.5(2)
C2 C1 Fe1 67.97(13)
C5 C1 Fe1 70.08(14)
C20 C1 Fe1 130.29(16)
C3 C2 C1 107.9(2)
C3 C2 Fe1 69.16(15)
C1 C2 Fe1 71.09(13)
C3 C2 H2 126.1
C1 C2 H2 126.1
Fe1 C2 H2 125.3
C4 C3 C2 108.4(2)
C4 C3 Fe1 70.13(14)
C2 C3 Fe1 69.96(14)
C4 C3 H3 125.8
C2 C3 H3 125.8
Fe1 C3 H3 125.7
C3 C4 C5 109.0(2)
C3 C4 Fe1 69.08(15)
C5 C4 Fe1 71.49(14)
C3 C4 H4 125.5
C5 C4 H4 125.5
Fe1 C4 H4 125.5
C4 C5 C1 106.8(2)
C4 C5 Zn1 145.3(2)
C1 C5 Zn1 107.50(17)
C4 C5 Fe1 67.91(13)
C1 C5 Fe1 69.40(14)
Zn1 C5 Fe1 120.94(11)
C7 C6 C10 108.1(3)
C7 C6 Fe1 69.55(15)
C10 C6 Fe1 69.75(16)
C7 C6 H6 125.9
C10 C6 H6 125.9
Fe1 C6 H6 126.3
C6 C7 C8 107.9(3)
C6 C7 Fe1 70.02(15)
C8 C7 Fe1 69.53(16)
C6 C7 H7 126.1
C8 C7 H7 126.1
Fe1 C7 H7 126.0
C9 C8 C7 107.9(2)
C9 C8 Fe1 69.66(15)
C7 C8 Fe1 69.61(15)
C9 C8 H8 126.1
C7 C8 H8 126.1
Fe1 C8 H8 126.2
C8 C9 C10 107.9(3)
C8 C9 Fe1 69.74(16)
C10 C9 Fe1 69.98(16)
C8 C9 H9 126.0
C10 C9 H9 126.0
Fe1 C9 H9 125.8
C6 C10 C9 108.2(3)
C6 C10 Fe1 69.82(16)
C9 C10 Fe1 69.43(15)
C6 C10 H10 125.9
C9 C10 H10 125.9
Fe1 C10 H10 126.4
N1 C11 C12 110.1(2)
N1 C11 C18 106.4(2)
C12 C11 C18 108.6(2)
N1 C11 C19 115.2(2)
C12 C11 C19 109.9(2)
C18 C11 C19 106.3(2)
C11 C12 C13 112.1(2)
C11 C12 H12A 109.2
C13 C12 H12A 109.2
C11 C12 H12B 109.2
C13 C12 H12B 109.2
H12A C12 H12B 107.9
C14 C13 C12 109.0(2)
C14 C13 H13A 109.9
C12 C13 H13A 109.9
C14 C13 H13B 109.9
C12 C13 H13B 109.9
H13A C13 H13B 108.3
C13 C14 C15 112.6(2)
C13 C14 H14A 109.1
C15 C14 H14A 109.1
C13 C14 H14B 109.1
C15 C14 H14B 109.1
H14A C14 H14B 107.8
N1 C15 C17 106.7(2)
N1 C15 C16 114.9(2)
C17 C15 C16 106.7(2)
N1 C15 C14 109.8(2)
C17 C15 C14 108.1(2)
C16 C15 C14 110.3(2)
C15 C16 H16A 109.5
C15 C16 H16B 109.5
H16A C16 H16B 109.5
C15 C16 H16C 109.5
H16A C16 H16C 109.5
H16B C16 H16C 109.5
C15 C17 H17A 109.5
C15 C17 H17B 109.5
H17A C17 H17B 109.5
C15 C17 H17C 109.5
H17A C17 H17C 109.5
H17B C17 H17C 109.5
C11 C18 H18A 109.5
C11 C18 H18B 109.5
H18A C18 H18B 109.5
C11 C18 H18C 109.5
H18A C18 H18C 109.5
H18B C18 H18C 109.5
C11 C19 H19A 109.5
C11 C19 H19B 109.5
H19A C19 H19B 109.5
C11 C19 H19C 109.5
H19A C19 H19C 109.5
H19B C19 H19C 109.5
O1 C20 C25 108.93(19)
O1 C20 C1 108.4(2)
C25 C20 C1 111.90(19)
O1 C20 C21 107.39(18)
C25 C20 C21 110.5(2)
C1 C20 C21 109.49(18)
C24 C21 C22 107.9(2)
C24 C21 C23 108.9(2)
C22 C21 C23 107.3(2)
C24 C21 C20 109.3(2)
C22 C21 C20 114.57(19)
C23 C21 C20 108.72(19)
C21 C22 H22A 109.5
C21 C22 H22B 109.5
H22A C22 H22B 109.5
C21 C22 H22C 109.5
H22A C22 H22C 109.5
H22B C22 H22C 109.5
C21 C23 H23A 109.5
C21 C23 H23B 109.5
H23A C23 H23B 109.5
C21 C23 H23C 109.5
H23A C23 H23C 109.5
H23B C23 H23C 109.5
C21 C24 H24A 109.5
C21 C24 H24B 109.5
H24A C24 H24B 109.5
C21 C24 H24C 109.5
H24A C24 H24C 109.5
H24B C24 H24C 109.5
C26 C25 C30 116.5(2)
C26 C25 C20 119.1(2)
C30 C25 C20 124.3(2)
C27 C26 C25 122.0(3)
C27 C26 H26 119.0
C25 C26 H26 119.0
C28 C27 C26 120.8(3)
C28 C27 H27 119.6
C26 C27 H27 119.6
C27 C28 C29 118.3(3)
C27 C28 H28 120.8
C29 C28 H28 120.8
C30 C29 C28 120.5(3)
C30 C29 H29 119.7
C28 C29 H29 119.7
C29 C30 C25 121.8(2)
C29 C30 H30 119.1
C25 C30 H30 119.1
C43 C39 C37 121.2(3)
C43 C39 H39 119.4
C37 C39 H39 119.4
C42 C41 C40 120.6(3)
C42 C41 H41 119.7
C40 C41 H41 119.7
C40 C37 C39 117.2(3)
C40 C37 C38 121.3(3)
C39 C37 C38 121.6(3)
C41 C42 C43 119.1(3)
C41 C42 H42 120.4
C43 C42 H42 120.4
C41 C40 C37 121.6(3)
C41 C40 H40 119.2
C37 C40 H40 119.2
C39 C43 C42 120.4(3)
C39 C43 H43 119.8
C42 C43 H43 119.8
C37 C38 H38A 109.5
C37 C38 H38B 109.5
H38A C38 H38B 109.5
C37 C38 H38C 109.5
H38A C38 H38C 109.5
H38B C38 H38C 109.5
N2 C33 H33A 109.5
N2 C33 H33B 109.5
N2 C33 H33C 109.5
N2 C34 H34A 109.5
N2 C34 H34B 109.5
N2 C34 H34C 109.5
N2 C31 C32 114.1(5)
N2 C31 H31A 108.7
C32 C31 H31A 108.7
N2 C31 H31B 108.7
C32 C31 H31B 108.7
H31A C31 H31B 107.6
N3 C35 H35A 109.5
N3 C35 H35B 109.5
N3 C35 H35C 109.5
N3 C32 C31 112.9(3)
N3 C32 H32A 109.0
C31 C32 H32A 109.0
N3 C32 H32B 109.0
C31 C32 H32B 109.0
H32A C32 H32B 107.8
N3 C36 H36A 109.5
N3 C36 H36B 109.5
N3 C36 H36C 109.5
N3 C36A H36D 109.5
N3 C36A H36E 109.5
H36D C36A H36E 109.5
N3 C36A H36F 109.5
H36D C36A H36F 109.5
H36E C36A H36F 109.5
N3 C35A H35D 109.5
N3 C35A H35E 109.5
H35D C35A H35E 109.5
N3 C35A H35F 109.5
H35D C35A H35F 109.5
H35E C35A H35F 109.5
N3 C32A C31A 116(2)
N3 C32A H32C 108.4
C31A C32A H32C 108.4
N3 C32A H32D 108.4
C31A C32A H32D 108.4
H32C C32A H32D 107.4
N2 C31A C32A 114.8(17)
N2 C31A H31C 108.6
C32A C31A H31C 108.6
N2 C31A H31D 108.6
C32A C31A H31D 108.6
H31C C31A H31D 107.5
N2 C33A H33D 109.5
N2 C33A H33E 109.5
H33D C33A H33E 109.5
N2 C33A H33F 109.5
H33D C33A H33F 109.5
H33E C33A H33F 109.5
N2 C34A H34D 109.5
N2 C34A H34E 109.5
H34D C34A H34E 109.5
N2 C34A H34F 109.5
H34D C34A H34F 109.5
H34E C34A H34F 109.5

loop_
_geom_bond_atom_site_label_1
_geom_bond_atom_site_label_2
_geom_bond_distance
Zn1 N1 1.9210(19)
Zn1 C5 1.926(2)
Zn1 O1 1.9829(18)
Zn1 Na3 2.9987(10)
O1 C20 1.400(3)
O1 Na3 2.2217(18)
Fe1 C3 2.026(2)
Fe1 C2 2.037(2)
Fe1 C9 2.038(3)
Fe1 C8 2.039(3)
Fe1 C4 2.040(2)
Fe1 C7 2.040(3)
Fe1 C10 2.046(3)
Fe1 C6 2.047(3)
Fe1 C1 2.079(2)
Fe1 C5 2.088(2)
Na3 N3 2.489(2)
Na3 N1 2.547(2)
Na3 N2 2.631(2)
N1 C11 1.476(3)
N1 C15 1.489(3)
N3 C35A 1.406(14)
N3 C36 1.454(4)
N3 C32 1.483(4)
N3 C35 1.486(4)
N3 C32A 1.503(13)
N3 C36A 1.519(14)
N2 C34 1.461(5)
N2 C33 1.465(6)
N2 C31 1.471(5)
N2 C33A 1.474(19)
N2 C34A 1.486(18)
N2 C31A 1.490(19)
C1 C2 1.440(3)
C1 C5 1.442(4)
C1 C20 1.545(3)
C2 C3 1.419(4)
C2 H2 0.9500
C3 C4 1.417(4)
C3 H3 0.9500
C4 C5 1.433(3)
C4 H4 0.9500
C6 C7 1.412(4)
C6 C10 1.414(4)
C6 H6 0.9500
C7 C8 1.424(4)
C7 H7 0.9500
C8 C9 1.415(4)
C8 H8 0.9500
C9 C10 1.417(4)
C9 H9 0.9500
C10 H10 0.9500
C11 C12 1.532(3)
C11 C18 1.535(3)
C11 C19 1.541(4)
C12 C13 1.537(4)
C12 H12A 0.9900
C12 H12B 0.9900
C13 C14 1.526(4)
C13 H13A 0.9900
C13 H13B 0.9900
C14 C15 1.536(3)
C14 H14A 0.9900
C14 H14B 0.9900
C15 C17 1.530(4)
C15 C16 1.535(4)
C16 H16A 0.9800
C16 H16B 0.9800
C16 H16C 0.9800
C17 H17A 0.9800
C17 H17B 0.9800
C17 H17C 0.9800
C18 H18A 0.9800
C18 H18B 0.9800
C18 H18C 0.9800
C19 H19A 0.9800
C19 H19B 0.9800
C19 H19C 0.9800
C20 C25 1.537(3)
C20 C21 1.597(3)
C21 C24 1.523(3)
C21 C22 1.530(3)
C21 C23 1.545(4)
C22 H22A 0.9800
C22 H22B 0.9800
C22 H22C 0.9800
C23 H23A 0.9800
C23 H23B 0.9800
C23 H23C 0.9800
C24 H24A 0.9800
C24 H24B 0.9800
C24 H24C 0.9800
C25 C26 1.391(3)
C25 C30 1.397(3)
C26 C27 1.379(4)
C26 H26 0.9500
C27 C28 1.376(4)
C27 H27 0.9500
C28 C29 1.394(4)
C28 H28 0.9500
C29 C30 1.376(4)
C29 H29 0.9500
C30 H30 0.9500
C39 C43 1.376(4)
C39 C37 1.399(4)
C39 H39 0.9500
C41 C42 1.374(4)
C41 C40 1.376(4)
C41 H41 0.9500
C37 C40 1.390(4)
C37 C38 1.498(4)
C42 C43 1.385(4)
C42 H42 0.9500
C40 H40 0.9500
C43 H43 0.9500
C38 H38A 0.9800
C38 H38B 0.9800
C38 H38C 0.9800
C33 H33A 0.9800
C33 H33B 0.9800
C33 H33C 0.9800
C34 H34A 0.9800
C34 H34B 0.9800
C34 H34C 0.9800
C31 C32 1.498(8)
C31 H31A 0.9900
C31 H31B 0.9900
C35 H35A 0.9800
C35 H35B 0.9800
C35 H35C 0.9800
C32 H32A 0.9900
C32 H32B 0.9900
C36 H36A 0.9800
C36 H36B 0.9800
C36 H36C 0.9800
C36A H36D 0.9800
C36A H36E 0.9800
C36A H36F 0.9800
C35A H35D 0.9800
C35A H35E 0.9800
C35A H35F 0.9800
C32A C31A 1.520(18)
C32A H32C 0.9900
C32A H32D 0.9900
C31A H31C 0.9900
C31A H31D 0.9900
C33A H33D 0.9800
C33A H33E 0.9800
C33A H33F 0.9800
C34A H34D 0.9800
C34A H34E 0.9800
C34A H34F 0.9800

loop_
_geom_torsion_atom_site_label_1
_geom_torsion_atom_site_label_2
_geom_torsion_atom_site_label_3
_geom_torsion_atom_site_label_4
_geom_torsion
N1 Zn1 O1 C20 177.69(15)
C5 Zn1 O1 C20 0.43(16)
Na3 Zn1 O1 C20 163.21(17)
N1 Zn1 O1 Na3 14.48(8)
C5 Zn1 O1 Na3 -162.78(8)
C20 O1 Na3 N3 66.9(3)
Zn1 O1 Na3 N3 -144.85(8)
C20 O1 Na3 N1 -159.0(3)
Zn1 O1 Na3 N1 -10.73(6)
C20 O1 Na3 N2 -32.2(3)
Zn1 O1 Na3 N2 116.04(10)
C20 O1 Na3 Zn1 -148.3(3)
N1 Zn1 Na3 O1 -163.26(10)
C5 Zn1 Na3 O1 24.13(12)
N1 Zn1 Na3 N3 -93.31(15)
C5 Zn1 Na3 N3 94.07(16)
O1 Zn1 Na3 N3 69.94(14)
C5 Zn1 Na3 N1 -172.61(12)
O1 Zn1 Na3 N1 163.26(10)
N1 Zn1 Na3 N2 88.98(12)
C5 Zn1 Na3 N2 -83.63(14)
O1 Zn1 Na3 N2 -107.76(11)
C5 Zn1 N1 C11 44.4(5)
O1 Zn1 N1 C11 -122.87(17)
Na3 Zn1 N1 C11 -110.18(18)
C5 Zn1 N1 C15 -93.1(4)
O1 Zn1 N1 C15 99.62(18)
Na3 Zn1 N1 C15 112.31(18)
C5 Zn1 N1 Na3 154.6(4)
O1 Zn1 N1 Na3 -12.69(7)
O1 Na3 N1 C11 124.51(15)
N3 Na3 N1 C11 -111.86(16)
N2 Na3 N1 C11 -10.92(18)
Zn1 Na3 N1 C11 113.35(16)
O1 Na3 N1 C15 -101.52(16)
N3 Na3 N1 C15 22.1(2)
N2 Na3 N1 C15 123.05(15)
Zn1 Na3 N1 C15 -112.68(17)
O1 Na3 N1 Zn1 11.16(6)
N3 Na3 N1 Zn1 134.79(10)
N2 Na3 N1 Zn1 -124.27(8)
O1 Na3 N3 C35A 128.3(10)
N1 Na3 N3 C35A 22.0(10)
N2 Na3 N3 C35A -100.0(10)
Zn1 Na3 N3 C35A 81.6(10)
O1 Na3 N3 C36 -30.0(3)
N1 Na3 N3 C36 -136.3(2)
N2 Na3 N3 C36 101.6(3)
Zn1 Na3 N3 C36 -76.7(3)
O1 Na3 N3 C32 -150.2(2)
N1 Na3 N3 C32 103.6(2)
N2 Na3 N3 C32 -18.5(2)
Zn1 Na3 N3 C32 163.15(19)
O1 Na3 N3 C35 94.4(3)
N1 Na3 N3 C35 -11.9(3)
N2 Na3 N3 C35 -134.0(3)
Zn1 Na3 N3 C35 47.7(3)
O1 Na3 N3 C32A -108.3(7)
N1 Na3 N3 C32A 145.5(7)
N2 Na3 N3 C32A 23.4(7)
Zn1 Na3 N3 C32A -154.9(7)
O1 Na3 N3 C36A 4.2(9)
N1 Na3 N3 C36A -102.1(9)
N2 Na3 N3 C36A 135.9(9)
Zn1 Na3 N3 C36A -42.5(9)
O1 Na3 N2 C34 -10.6(3)
N3 Na3 N2 C34 -129.8(3)
N1 Na3 N2 C34 98.5(3)
Zn1 Na3 N2 C34 48.9(3)
O1 Na3 N2 C33 -135.5(3)
N3 Na3 N2 C33 105.2(3)
N1 Na3 N2 C33 -26.4(3)
Zn1 Na3 N2 C33 -76.0(3)
O1 Na3 N2 C31 106.8(3)
N3 Na3 N2 C31 -12.5(3)
N1 Na3 N2 C31 -144.1(3)
Zn1 Na3 N2 C31 166.3(3)
O1 Na3 N2 C33A -119.8(15)
N3 Na3 N2 C33A 120.9(15)
N1 Na3 N2 C33A -10.7(15)
Zn1 Na3 N2 C33A -60.4(15)
O1 Na3 N2 C34A 8.6(13)
N3 Na3 N2 C34A -110.7(13)
N1 Na3 N2 C34A 117.7(13)
Zn1 Na3 N2 C34A 68.0(13)
O1 Na3 N2 C31A 122.4(16)
N3 Na3 N2 C31A 3.1(16)
N1 Na3 N2 C31A -128.5(16)
Zn1 Na3 N2 C31A -178.1(16)
C3 Fe1 C1 C2 38.15(15)
C9 Fe1 C1 C2 -81.33(17)
C8 Fe1 C1 C2 -44.7(3)
C4 Fe1 C1 C2 82.20(15)
C7 Fe1 C1 C2 156.8(4)
C10 Fe1 C1 C2 -124.79(16)
C6 Fe1 C1 C2 -166.36(16)
C5 Fe1 C1 C2 120.0(2)
C3 Fe1 C1 C5 -81.82(15)
C2 Fe1 C1 C5 -120.0(2)
C9 Fe1 C1 C5 158.70(15)
C8 Fe1 C1 C5 -164.6(2)
C4 Fe1 C1 C5 -37.77(14)
C7 Fe1 C1 C5 36.9(4)
C10 Fe1 C1 C5 115.24(16)
C6 Fe1 C1 C5 73.67(19)
C3 Fe1 C1 C20 164.5(3)
C2 Fe1 C1 C20 126.4(3)
C9 Fe1 C1 C20 45.1(3)
C8 Fe1 C1 C20 81.7(3)
C4 Fe1 C1 C20 -151.4(2)
C7 Fe1 C1 C20 -76.8(5)
C10 Fe1 C1 C20 1.6(3)
C6 Fe1 C1 C20 -40.0(3)
C5 Fe1 C1 C20 -113.6(3)
C5 C1 C2 C3 -0.8(3)
C20 C1 C2 C3 175.4(2)
Fe1 C1 C2 C3 -59.62(17)
C5 C1 C2 Fe1 58.87(16)
C20 C1 C2 Fe1 -125.0(2)
C9 Fe1 C2 C3 -124.75(16)
C8 Fe1 C2 C3 -82.11(18)
C4 Fe1 C2 C3 37.71(14)
C7 Fe1 C2 C3 -48.4(3)
C10 Fe1 C2 C3 -165.03(16)
C6 Fe1 C2 C3 165.4(4)
C1 Fe1 C2 C3 118.5(2)
C5 Fe1 C2 C3 81.42(16)
C3 Fe1 C2 C1 -118.5(2)
C9 Fe1 C2 C1 116.70(16)
C8 Fe1 C2 C1 159.34(15)
C4 Fe1 C2 C1 -80.84(15)
C7 Fe1 C2 C1 -167.0(2)
C10 Fe1 C2 C1 76.42(19)
C6 Fe1 C2 C1 46.9(5)
C5 Fe1 C2 C1 -37.13(14)
C1 C2 C3 C4 1.0(3)
Fe1 C2 C3 C4 -59.82(17)
C1 C2 C3 Fe1 60.84(16)
C2 Fe1 C3 C4 119.3(2)
C9 Fe1 C3 C4 -166.23(16)
C8 Fe1 C3 C4 -126.13(17)
C7 Fe1 C3 C4 -83.72(18)
C10 Fe1 C3 C4 167.2(4)
C6 Fe1 C3 C4 -52.6(3)
C1 Fe1 C3 C4 81.06(16)
C5 Fe1 C3 C4 37.39(15)
C9 Fe1 C3 C2 74.49(18)
C8 Fe1 C3 C2 114.59(16)
C4 Fe1 C3 C2 -119.3(2)
C7 Fe1 C3 C2 157.00(15)
C10 Fe1 C3 C2 47.9(4)
C6 Fe1 C3 C2 -171.9(2)
C1 Fe1 C3 C2 -38.21(14)
C5 Fe1 C3 C2 -81.88(15)
C2 C3 C4 C5 -0.9(3)
Fe1 C3 C4 C5 -60.61(17)
C2 C3 C4 Fe1 59.72(17)
C2 Fe1 C4 C3 -37.79(15)
C9 Fe1 C4 C3 41.4(4)
C8 Fe1 C4 C3 72.3(2)
C7 Fe1 C4 C3 113.48(17)
C10 Fe1 C4 C3 -171.7(2)
C6 Fe1 C4 C3 155.61(16)
C1 Fe1 C4 C3 -81.96(16)
C5 Fe1 C4 C3 -119.7(2)
C3 Fe1 C4 C5 119.7(2)
C2 Fe1 C4 C5 81.87(15)
C9 Fe1 C4 C5 161.0(4)
C8 Fe1 C4 C5 -168.07(15)
C7 Fe1 C4 C5 -126.87(15)
C10 Fe1 C4 C5 -52.1(3)
C6 Fe1 C4 C5 -84.74(17)
C1 Fe1 C4 C5 37.69(14)
C3 C4 C5 C1 0.4(3)
Fe1 C4 C5 C1 -58.71(16)
C3 C4 C5 Zn1 172.0(2)
Fe1 C4 C5 Zn1 112.9(3)
C3 C4 C5 Fe1 59.13(17)
C2 C1 C5 C4 0.2(3)
C20 C1 C5 C4 -176.44(19)
Fe1 C1 C5 C4 57.77(16)
C2 C1 C5 Zn1 -174.78(15)
C20 C1 C5 Zn1 8.6(3)
Fe1 C1 C5 Zn1 -117.23(13)
C2 C1 C5 Fe1 -57.56(16)
C20 C1 C5 Fe1 125.8(2)
N1 Zn1 C5 C4 16.1(6)
O1 Zn1 C5 C4 -176.3(3)
Na3 Zn1 C5 C4 166.1(3)
N1 Zn1 C5 C1 -172.4(3)
O1 Zn1 C5 C1 -4.71(16)
Na3 Zn1 C5 C1 -22.3(2)
N1 Zn1 C5 Fe1 111.6(4)
O1 Zn1 C5 Fe1 -80.76(14)
Na3 Zn1 C5 Fe1 -98.40(14)
C3 Fe1 C5 C4 -37.57(16)
C2 Fe1 C5 C4 -81.59(16)
C9 Fe1 C5 C4 -167.0(2)
C8 Fe1 C5 C4 36.5(4)
C7 Fe1 C5 C4 72.27(18)
C10 Fe1 C5 C4 156.81(16)
C6 Fe1 C5 C4 113.92(16)
C1 Fe1 C5 C4 -119.1(2)
C3 Fe1 C5 C1 81.53(15)
C2 Fe1 C5 C1 37.51(13)
C9 Fe1 C5 C1 -47.9(3)
C8 Fe1 C5 C1 155.6(3)
C4 Fe1 C5 C1 119.1(2)
C7 Fe1 C5 C1 -168.63(14)
C10 Fe1 C5 C1 -84.09(17)
C6 Fe1 C5 C1 -126.99(15)
C3 Fe1 C5 Zn1 -179.89(18)
C2 Fe1 C5 Zn1 136.09(17)
C9 Fe1 C5 Zn1 50.7(3)
C8 Fe1 C5 Zn1 -105.9(4)
C4 Fe1 C5 Zn1 -142.3(2)
C7 Fe1 C5 Zn1 -70.05(19)
C10 Fe1 C5 Zn1 14.5(2)
C6 Fe1 C5 Zn1 -28.41(18)
C1 Fe1 C5 Zn1 98.58(19)
C3 Fe1 C6 C7 -44.7(3)
C2 Fe1 C6 C7 156.7(4)
C9 Fe1 C6 C7 81.88(18)
C8 Fe1 C6 C7 38.02(18)
C4 Fe1 C6 C7 -81.40(19)
C10 Fe1 C6 C7 119.4(2)
C1 Fe1 C6 C7 -165.89(16)
C5 Fe1 C6 C7 -124.65(17)
C3 Fe1 C6 C10 -164.1(2)
C2 Fe1 C6 C10 37.2(5)
C9 Fe1 C6 C10 -37.56(17)
C8 Fe1 C6 C10 -81.42(19)
C4 Fe1 C6 C10 159.16(16)
C7 Fe1 C6 C10 -119.4(2)
C1 Fe1 C6 C10 74.7(2)
C5 Fe1 C6 C10 115.91(17)
C10 C6 C7 C8 -0.2(3)
Fe1 C6 C7 C8 -59.44(18)
C10 C6 C7 Fe1 59.29(18)
C3 Fe1 C7 C6 158.90(17)
C2 Fe1 C7 C6 -167.4(2)
C9 Fe1 C7 C6 -81.33(19)
C8 Fe1 C7 C6 -119.0(3)
C4 Fe1 C7 C6 116.11(18)
C10 Fe1 C7 C6 -37.49(18)
C1 Fe1 C7 C6 46.7(5)
C5 Fe1 C7 C6 75.7(2)
C3 Fe1 C7 C8 -82.1(2)
C2 Fe1 C7 C8 -48.4(3)
C9 Fe1 C7 C8 37.66(17)
C4 Fe1 C7 C8 -124.90(18)
C10 Fe1 C7 C8 81.50(19)
C6 Fe1 C7 C8 119.0(3)
C1 Fe1 C7 C8 165.6(3)
C5 Fe1 C7 C8 -165.32(16)
C6 C7 C8 C9 0.4(3)
Fe1 C7 C8 C9 -59.37(18)
C6 C7 C8 Fe1 59.74(18)
C3 Fe1 C8 C9 -126.27(18)
C2 Fe1 C8 C9 -83.84(19)
C4 Fe1 C8 C9 -166.63(16)
C7 Fe1 C8 C9 119.1(2)
C10 Fe1 C8 C9 37.83(17)
C6 Fe1 C8 C9 81.51(18)
C1 Fe1 C8 C9 -52.4(3)
C5 Fe1 C8 C9 165.0(3)
C3 Fe1 C8 C7 114.59(18)
C2 Fe1 C8 C7 157.02(16)
C9 Fe1 C8 C7 -119.1(2)
C4 Fe1 C8 C7 74.2(2)
C10 Fe1 C8 C7 -81.32(19)
C6 Fe1 C8 C7 -37.63(17)
C1 Fe1 C8 C7 -171.5(2)
C5 Fe1 C8 C7 45.9(4)
C7 C8 C9 C10 -0.5(3)
Fe1 C8 C9 C10 -59.79(18)
C7 C8 C9 Fe1 59.34(18)
C3 Fe1 C9 C8 72.0(2)
C2 Fe1 C9 C8 113.34(17)
C4 Fe1 C9 C8 40.0(5)
C7 Fe1 C9 C8 -37.90(16)
C10 Fe1 C9 C8 -119.0(2)
C6 Fe1 C9 C8 -81.54(18)
C1 Fe1 C9 C8 156.04(16)
C5 Fe1 C9 C8 -170.0(2)
C3 Fe1 C9 C10 -169.02(17)
C2 Fe1 C9 C10 -127.71(17)
C8 Fe1 C9 C10 119.0(2)
C4 Fe1 C9 C10 158.9(3)
C7 Fe1 C9 C10 81.05(18)
C6 Fe1 C9 C10 37.41(17)
C1 Fe1 C9 C10 -85.00(19)
C5 Fe1 C9 C10 -51.1(3)
C7 C6 C10 C9 -0.1(3)
Fe1 C6 C10 C9 59.03(18)
C7 C6 C10 Fe1 -59.16(18)
C8 C9 C10 C6 0.4(3)
Fe1 C9 C10 C6 -59.28(18)
C8 C9 C10 Fe1 59.64(18)
C3 Fe1 C10 C6 153.5(4)
C2 Fe1 C10 C6 -168.86(15)
C9 Fe1 C10 C6 119.5(2)
C8 Fe1 C10 C6 81.68(18)
C4 Fe1 C10 C6 -46.2(3)
C7 Fe1 C10 C6 37.49(17)
C1 Fe1 C10 C6 -126.33(17)
C5 Fe1 C10 C6 -83.05(19)
C3 Fe1 C10 C9 34.0(5)
C2 Fe1 C10 C9 71.6(2)
C8 Fe1 C10 C9 -37.83(17)
C4 Fe1 C10 C9 -165.7(2)
C7 Fe1 C10 C9 -82.01(18)
C6 Fe1 C10 C9 -119.5(2)
C1 Fe1 C10 C9 114.16(17)
C5 Fe1 C10 C9 157.45(16)
C15 N1 C11 C12 -52.6(3)
Zn1 N1 C11 C12 171.38(16)
Na3 N1 C11 C12 79.5(2)
C15 N1 C11 C18 -170.1(2)
Zn1 N1 C11 C18 53.9(2)
Na3 N1 C11 C18 -38.0(2)
C15 N1 C11 C19 72.3(3)
Zn1 N1 C11 C19 -63.7(2)
Na3 N1 C11 C19 -155.53(17)
N1 C11 C12 C13 53.8(3)
C18 C11 C12 C13 169.9(2)
C19 C11 C12 C13 -74.2(3)
C11 C12 C13 C14 -56.4(3)
C12 C13 C14 C15 56.1(3)
C11 N1 C15 C17 168.9(2)
Zn1 N1 C15 C17 -54.8(2)
Na3 N1 C15 C17 37.7(2)
C11 N1 C15 C16 -73.1(3)
Zn1 N1 C15 C16 63.3(3)
Na3 N1 C15 C16 155.73(18)
C11 N1 C15 C14 51.9(3)
Zn1 N1 C15 C14 -171.77(17)
Na3 N1 C15 C14 -79.3(2)
C13 C14 C15 N1 -52.8(3)
C13 C14 C15 C17 -168.9(2)
C13 C14 C15 C16 74.8(3)
Zn1 O1 C20 C25 125.76(17)
Na3 O1 C20 C25 -89.5(3)
Zn1 O1 C20 C1 3.7(2)
Na3 O1 C20 C1 148.5(2)
Zn1 O1 C20 C21 -114.49(17)
Na3 O1 C20 C21 30.2(4)
C2 C1 C20 O1 175.9(2)
C5 C1 C20 O1 -8.4(3)
Fe1 C1 C20 O1 80.6(3)
C2 C1 C20 C25 55.7(3)
C5 C1 C20 C25 -128.6(2)
Fe1 C1 C20 C25 -39.6(3)
C2 C1 C20 C21 -67.2(3)
C5 C1 C20 C21 108.5(2)
Fe1 C1 C20 C21 -162.56(18)
O1 C20 C21 C24 57.9(2)
C25 C20 C21 C24 176.64(19)
C1 C20 C21 C24 -59.6(3)
O1 C20 C21 C22 179.1(2)
C25 C20 C21 C22 -62.2(3)
C1 C20 C21 C22 61.6(3)
O1 C20 C21 C23 -60.8(3)
C25 C20 C21 C23 57.9(3)
C1 C20 C21 C23 -178.4(2)
O1 C20 C25 C26 9.8(3)
C1 C20 C25 C26 129.7(2)
C21 C20 C25 C26 -108.0(3)
O1 C20 C25 C30 -171.3(2)
C1 C20 C25 C30 -51.4(3)
C21 C20 C25 C30 70.9(3)
C30 C25 C26 C27 -1.2(4)
C20 C25 C26 C27 177.8(3)
C25 C26 C27 C28 0.1(5)
C26 C27 C28 C29 1.4(4)
C27 C28 C29 C30 -1.8(4)
C28 C29 C30 C25 0.7(4)
C26 C25 C30 C29 0.8(4)
C20 C25 C30 C29 -178.2(2)
C43 C39 C37 C40 1.1(4)
C43 C39 C37 C38 179.4(3)
C40 C41 C42 C43 0.3(4)
C42 C41 C40 C37 -0.6(4)
C39 C37 C40 C41 -0.1(4)
C38 C37 C40 C41 -178.4(3)
C37 C39 C43 C42 -1.3(4)
C41 C42 C43 C39 0.6(4)
C34 N2 C31 C32 164.2(4)
C33 N2 C31 C32 -76.9(6)
C33A N2 C31 C32 -85(2)
C34A N2 C31 C32 157.2(17)
C31A N2 C31 C32 -63(6)
Na3 N2 C31 C32 44.7(4)
C35A N3 C32 C31 160.6(9)
C36 N3 C32 C31 -71.8(4)
C35 N3 C32 C31 170.8(4)
C32A N3 C32 C31 -44.3(10)
C36A N3 C32 C31 -92.2(13)
Na3 N3 C32 C31 50.8(4)
N2 C31 C32 N3 -72.9(5)
C35A N3 C32A C31A 69.6(19)
C36 N3 C32A C31A -163.9(17)
C32 N3 C32A C31A 42.8(14)
C35 N3 C32A C31A 96.7(17)
C36A N3 C32A C31A -168.4(17)
Na3 N3 C32A C31A -52.1(16)
C34 N2 C31A C32A 98(3)
C33 N2 C31A C32A -148(3)
C31 N2 C31A C32A 45(4)
C33A N2 C31A C32A -154(3)
C34A N2 C31A C32A 87(3)
Na3 N2 C31A C32A -31(3)
N3 C32A C31A N2 62(3)
